data_7023039
loop_
_publ_author_name
'Ovsyannikov, A.'
'Ferlay, S.'
'Solovieva, S. E.'
'Antipin, I. S.'
'Konovalov, A. I.'
'Kyritsakas, N.'
'Hosseini, M. W.'

_publ_section_title
;
 Molecular tectonics: p-H-thiacalix[4]arene pyridyl appended positional
 isomers as tectons for the formation of 1D and 2D mercury coordination
 networks.
;
_journal_issue 27
_journal_name_full 'Dalton transactions (Cambridge, England : 2003)'
_journal_page_first 9946
_journal_page_last 9953
_journal_paper_doi 10.1039/c3dt50577d
_journal_volume 42
_journal_year 2013
_chemical_formula_moiety 'C96 H72 Cl8 Hg4 N8 O8 S8, 2(CH4O),2(CHCl3),H2O'
_chemical_formula_sum 'C100 H84 Cl14 Hg4 N8 O11 S8'
_chemical_formula_weight 3128.89
_chemical_name_systematic
;

?

;
_space_group_IT_number 2
_symmetry_cell_setting triclinic
_symmetry_space_group_name_Hall '-P 1'
_symmetry_space_group_name_H-M 'P -1'
_atom_sites_solution_hydrogens geom
_atom_sites_solution_primary direct
_atom_sites_solution_secondary difmap
_audit_creation_method SHELXL-97
_cell_angle_alpha 88.8900(10)
_cell_angle_beta 81.2840(10)
_cell_angle_gamma 67.8680(10)
_cell_formula_units_Z 1
_cell_length_a 10.0664(2)
_cell_length_b 10.3405(2)
_cell_length_c 28.7661(6)
_cell_measurement_reflns_used 9426
_cell_measurement_temperature 173(2)
_cell_measurement_theta_max 30.08
_cell_measurement_theta_min 2.42
_cell_volume 2739.33(10)
_computing_cell_refinement 'Bruker SMART'
_computing_data_collection 'Bruker SMART'
_computing_data_reduction 'Bruker SAINT'
_computing_molecular_graphics 'Bruker SHELXTL'
_computing_publication_material 'Bruker SHELXTL'
_computing_structure_refinement 'SHELXL-97 (Sheldrick, 1997)'
_computing_structure_solution 'SHELXS-97 (Sheldrick, 1990)'
_diffrn_ambient_temperature 173(2)
_diffrn_measured_fraction_theta_full 0.972
_diffrn_measured_fraction_theta_max 0.972
_diffrn_measurement_device_type 'CCD area detector'
_diffrn_measurement_method 'phi and omega scans'
_diffrn_radiation_monochromator graphite
_diffrn_radiation_source 'fine-focus sealed tube'
_diffrn_radiation_type MoK\a
_diffrn_radiation_wavelength 0.71073
_diffrn_reflns_av_R_equivalents 0.0310
_diffrn_reflns_av_sigmaI/netI 0.0301
_diffrn_reflns_limit_h_max 14
_diffrn_reflns_limit_h_min -14
_diffrn_reflns_limit_k_max 14
_diffrn_reflns_limit_k_min -14
_diffrn_reflns_limit_l_max 40
_diffrn_reflns_limit_l_min -40
_diffrn_reflns_number 53387
_diffrn_reflns_theta_full 29.02
_diffrn_reflns_theta_max 29.02
_diffrn_reflns_theta_min 2.13
_exptl_absorpt_coefficient_mu 6.143
_exptl_absorpt_correction_T_max 0.7487
_exptl_absorpt_correction_T_min 0.6393
_exptl_absorpt_correction_type multi-scan
_exptl_absorpt_process_details sadabs
_exptl_crystal_colour colorless
_exptl_crystal_density_diffrn 1.897
_exptl_crystal_density_meas ?
_exptl_crystal_density_method 'not measured'
_exptl_crystal_description prism
_exptl_crystal_F_000 1514
_exptl_crystal_size_max 0.08
_exptl_crystal_size_mid 0.06
_exptl_crystal_size_min 0.05
_refine_diff_density_max 1.665
_refine_diff_density_min -1.007
_refine_diff_density_rms 0.115
_refine_ls_extinction_method none
_refine_ls_goodness_of_fit_ref 1.045
_refine_ls_hydrogen_treatment constr
_refine_ls_matrix_type full
_refine_ls_number_parameters 655
_refine_ls_number_reflns 14201
_refine_ls_number_restraints 1
_refine_ls_restrained_S_all 1.045
_refine_ls_R_factor_all 0.0473
_refine_ls_R_factor_gt 0.0346
_refine_ls_shift/su_max 0.010
_refine_ls_shift/su_mean 0.016
_refine_ls_structure_factor_coef Fsqd
_refine_ls_weighting_details 'calc w=1/[\s^2^(Fo^2^)+(0.0416P)^2^+5.3803P] where P=(Fo^2^+2Fc^2^)/3'
_refine_ls_weighting_scheme calc
_refine_ls_wR_factor_gt 0.0837
_refine_ls_wR_factor_ref 0.0893
_reflns_number_gt 11677
_reflns_number_total 14201
_reflns_threshold_expression >2sigma(I)
_cod_data_source_file c3dt50577d.txt
_cod_data_source_block e2310a
_cod_depositor_comments
;
The following automatic conversions were performed:

'_symmetry_cell_setting' value 'Triclinic' changed to 'triclinic'
according to /home/saulius/struct/CIF-dictionaries/cif_core.dic
dictionary named 'cif_core.dic' version 2.4.2 from 2011-04-26.

Automatic conversion script
Id: cif_fix_values 1891 2012-01-12 08:04:46Z andrius 

The following automatic conversions were performed:

'_exptl_crystal_density_meas' value 'none' was changed to '?' - the
value is perceived as not measured.

Automatic conversion script
Id: cif_fix_values 3008 2015-01-20 13:52:24Z robertas 
;
_cod_original_sg_symbol_H-M P-1
_cod_database_code 7023039

loop_
_symmetry_equiv_pos_as_xyz
'x, y, z'
'-x, -y, -z'

loop_
_atom_site_label
_atom_site_type_symbol
_atom_site_fract_x
_atom_site_fract_y
_atom_site_fract_z
_atom_site_U_iso_or_equiv
_atom_site_adp_type
_atom_site_occupancy
_atom_site_symmetry_multiplicity
_atom_site_calc_flag
_atom_site_refinement_flags
Hg1 Hg 0.187107(18) 0.823859(17) 0.977222(5) 0.03121(5) Uani 1 1 d .
Cl1 Cl 0.24426(13) 0.64392(11) 1.03164(4) 0.0375(2) Uani 1 1 d .
Cl2 Cl 0.13802(12) 1.06541(11) 0.96550(4) 0.0348(2) Uani 1 1 d .
Hg2 Hg -0.35448(2) 1.36667(2) 0.540781(6) 0.03846(6) Uani 1 1 d .
Cl3 Cl -0.48450(15) 1.27899(15) 0.60007(4) 0.0511(3) Uani 1 1 d .
Cl4 Cl -0.39615(13) 1.60790(11) 0.51949(4) 0.0370(2) Uani 1 1 d .
S1 S 0.48481(12) 0.56405(11) 0.71420(4) 0.0339(2) Uani 1 1 d .
C1 C 0.4393(4) 0.7319(4) 0.69008(14) 0.0290(8) Uani 1 1 d .
C2 C 0.3868(4) 0.8536(4) 0.71879(13) 0.0245(8) Uani 1 1 d .
C3 C 0.3606(4) 0.9827(4) 0.69816(15) 0.0293(9) Uani 1 1 d .
C4 C 0.3900(5) 0.9866(5) 0.64916(16) 0.0388(11) Uani 1 1 d .
H4 H 0.3710 1.0739 0.6348 0.047 Uiso 1 1 calc R
C5 C 0.4459(5) 0.8653(6) 0.62169(15) 0.0403(11) Uani 1 1 d .
H5 H 0.4678 0.8695 0.5885 0.048 Uiso 1 1 calc R
C6 C 0.4705(5) 0.7375(5) 0.64169(15) 0.0367(10) Uani 1 1 d .
H6 H 0.5086 0.6541 0.6224 0.044 Uiso 1 1 calc R
O1 O 0.3624(3) 0.8435(3) 0.76703(9) 0.0254(6) Uani 1 1 d .
C7 C 0.4862(5) 0.8301(5) 0.78861(14) 0.0325(9) Uani 1 1 d .
H7A H 0.4822 0.9238 0.7973 0.039 Uiso 1 1 calc R
H7B H 0.5765 0.7829 0.7662 0.039 Uiso 1 1 calc R
C8 C 0.4859(4) 0.7462(4) 0.83181(14) 0.0282(8) Uani 1 1 d .
C9 C 0.3908(5) 0.8042(5) 0.87271(14) 0.0313(9) Uani 1 1 d .
H9 H 0.3256 0.8987 0.8729 0.038 Uiso 1 1 calc R
N1 N 0.3861(4) 0.7341(4) 0.91199(12) 0.0325(8) Uani 1 1 d .
C10 C 0.4784(5) 0.6018(4) 0.91208(15) 0.0331(9) Uani 1 1 d .
H10 H 0.4761 0.5514 0.9400 0.040 Uiso 1 1 calc R
C11 C 0.5767(5) 0.5361(5) 0.87302(16) 0.0375(10) Uani 1 1 d .
H11 H 0.6416 0.4419 0.8740 0.045 Uiso 1 1 calc R
C12 C 0.5801(5) 0.6083(5) 0.83257(15) 0.0336(9) Uani 1 1 d .
H12 H 0.6467 0.5639 0.8052 0.040 Uiso 1 1 calc R
S2 S 0.31378(13) 1.13996(12) 0.73161(4) 0.0372(3) Uani 1 1 d .
C13 C 0.1613(5) 1.1500(4) 0.77310(14) 0.0307(9) Uani 1 1 d .
C14 C 0.0286(5) 1.1666(4) 0.75980(13) 0.0268(8) Uani 1 1 d .
C15 C -0.0912(5) 1.1848(4) 0.79445(15) 0.0309(9) Uani 1 1 d .
C16 C -0.0783(6) 1.1947(4) 0.84198(15) 0.0401(11) Uani 1 1 d .
H16 H -0.1599 1.2087 0.8656 0.048 Uiso 1 1 calc R
C17 C 0.0513(6) 1.1843(5) 0.85465(16) 0.0443(13) Uani 1 1 d .
H17 H 0.0581 1.1949 0.8868 0.053 Uiso 1 1 calc R
C18 C 0.1714(6) 1.1586(4) 0.82077(16) 0.0391(11) Uani 1 1 d .
H18 H 0.2621 1.1465 0.8299 0.047 Uiso 1 1 calc R
O2 O 0.0155(3) 1.1680(3) 0.71249(9) 0.0258(6) Uani 1 1 d .
C19 C -0.0361(6) 1.3108(4) 0.69807(15) 0.0358(10) Uani 1 1 d .
H19A H 0.0225 1.3595 0.7088 0.043 Uiso 1 1 calc R
H19B H -0.1385 1.3603 0.7127 0.043 Uiso 1 1 calc R
C20 C -0.0246(5) 1.3137(4) 0.64529(14) 0.0311(9) Uani 1 1 d .
C21 C -0.1416(5) 1.3221(4) 0.62322(14) 0.0316(9) Uani 1 1 d .
H21 H -0.2279 1.3224 0.6420 0.038 Uiso 1 1 calc R
N2 N -0.1368(4) 1.3298(4) 0.57654(12) 0.0345(8) Uani 1 1 d .
C22 C -0.0157(6) 1.3309(5) 0.55045(16) 0.0429(11) Uani 1 1 d .
H22 H -0.0129 1.3385 0.5174 0.052 Uiso 1 1 calc R
C23 C 0.1049(6) 1.3218(6) 0.56927(18) 0.0456(12) Uani 1 1 d .
H23 H 0.1899 1.3213 0.5496 0.055 Uiso 1 1 calc R
C24 C 0.0997(5) 1.3132(5) 0.61783(17) 0.0379(10) Uani 1 1 d .
H24 H 0.1814 1.3071 0.6318 0.046 Uiso 1 1 calc R
S3 S -0.26423(13) 1.21124(12) 0.78064(5) 0.0412(3) Uani 1 1 d .
C25 C -0.2349(4) 1.0663(4) 0.74368(16) 0.0310(9) Uani 1 1 d .
C26 C -0.1664(4) 0.9261(4) 0.75613(14) 0.0252(8) Uani 1 1 d .
C27 C -0.1581(4) 0.8184(4) 0.72605(14) 0.0281(8) Uani 1 1 d .
C28 C -0.2167(5) 0.8483(5) 0.68419(15) 0.0360(10) Uani 1 1 d .
H28 H -0.2094 0.7744 0.6636 0.043 Uiso 1 1 calc R
C29 C -0.2854(5) 0.9855(6) 0.67286(17) 0.0436(12) Uani 1 1 d .
H29 H -0.3266 1.0056 0.6447 0.052 Uiso 1 1 calc R
C30 C -0.2944(5) 1.0927(5) 0.70205(18) 0.0401(11) Uani 1 1 d .
H30 H -0.3418 1.1866 0.6938 0.048 Uiso 1 1 calc R
O3 O -0.1041(3) 0.8928(3) 0.79624(9) 0.0291(6) Uani 1 1 d .
C31 C -0.2025(5) 0.9107(5) 0.83954(15) 0.0390(10) Uani 1 1 d .
H31A H -0.2870 0.8896 0.8340 0.047 Uiso 1 1 calc R
H31B H -0.2383 1.0087 0.8517 0.047 Uiso 1 1 calc R
C32 C -0.1249(5) 0.8143(5) 0.87480(14) 0.0336(9) Uani 1 1 d .
C33 C -0.0217(5) 0.8403(4) 0.89608(15) 0.0330(9) Uani 1 1 d .
H33 H 0.0022 0.9185 0.8867 0.040 Uiso 1 1 calc R
N3 N 0.0453(4) 0.7603(4) 0.92902(12) 0.0322(8) Uani 1 1 d .
C34 C 0.0124(6) 0.6491(5) 0.94173(16) 0.0429(11) Uani 1 1 d .
H34 H 0.0601 0.5913 0.9650 0.051 Uiso 1 1 calc R
C35 C -0.0872(7) 0.6160(6) 0.92236(18) 0.0498(13) Uani 1 1 d .
H35 H -0.1075 0.5359 0.9317 0.060 Uiso 1 1 calc R
C36 C -0.1573(6) 0.7005(6) 0.88915(18) 0.0466(12) Uani 1 1 d .
H36 H -0.2287 0.6802 0.8760 0.056 Uiso 1 1 calc R
S4 S -0.10163(12) 0.64286(11) 0.74237(4) 0.0315(2) Uani 1 1 d .
C37 C 0.0708(5) 0.5943(4) 0.76051(14) 0.0270(8) Uani 1 1 d .
C38 C 0.1870(4) 0.6175(4) 0.73415(13) 0.0252(8) Uani 1 1 d .
C39 C 0.3236(5) 0.5623(4) 0.74820(15) 0.0284(8) Uani 1 1 d .
C40 C 0.3412(5) 0.4858(4) 0.78876(16) 0.0358(10) Uani 1 1 d .
H40 H 0.4335 0.4494 0.7988 0.043 Uiso 1 1 calc R
C41 C 0.2260(6) 0.4625(5) 0.81445(17) 0.0407(11) Uani 1 1 d .
H41 H 0.2395 0.4095 0.8419 0.049 Uiso 1 1 calc R
C42 C 0.0907(5) 0.5159(4) 0.80055(16) 0.0362(10) Uani 1 1 d .
H42 H 0.0116 0.4991 0.8183 0.043 Uiso 1 1 calc R
O4 O 0.1657(3) 0.6987(3) 0.69540(9) 0.0247(6) Uani 1 1 d .
C43 C 0.1834(5) 0.6213(4) 0.65250(14) 0.0322(9) Uani 1 1 d .
H43A H 0.1079 0.5811 0.6543 0.039 Uiso 1 1 calc R
H43B H 0.2798 0.5438 0.6474 0.039 Uiso 1 1 calc R
C44 C 0.1706(4) 0.7188(4) 0.61264(14) 0.0267(8) Uani 1 1 d .
C45 C 0.2291(5) 0.6642(4) 0.56784(14) 0.0291(8) Uani 1 1 d .
H45 H 0.2771 0.5657 0.5634 0.035 Uiso 1 1 calc R
N4 N 0.2220(4) 0.7427(4) 0.52988(12) 0.0333(8) Uani 1 1 d .
C46 C 0.1544(5) 0.8811(5) 0.53635(17) 0.0406(11) Uani 1 1 d .
H46 H 0.1485 0.9377 0.5097 0.049 Uiso 1 1 calc R
C47 C 0.0927(6) 0.9447(5) 0.58030(17) 0.0417(11) Uani 1 1 d .
H47 H 0.0451 1.0435 0.5838 0.050 Uiso 1 1 calc R
C48 C 0.1010(5) 0.8633(4) 0.61924(15) 0.0323(9) Uani 1 1 d .
H48 H 0.0600 0.9050 0.6499 0.039 Uiso 1 1 calc R
C49 C 0.851(3) 0.685(2) 0.5648(9) 0.308(11) Uani 1 1 d D
H49A H 0.9566 0.6411 0.5637 0.462 Uiso 1 1 calc R
H49B H 0.8199 0.6318 0.5440 0.462 Uiso 1 1 calc R
H49C H 0.8028 0.6860 0.5971 0.462 Uiso 1 1 calc R
O5 O 0.8105(18) 0.8364(19) 0.5484(7) 0.308(11) Uani 1 1 d D
H5A H 0.7217 0.8820 0.5576 0.462 Uiso 1 1 calc R
O6 O 0.5579(14) 0.9775(19) 0.5000(9) 0.215(11) Uani 0.50 1 d P
C51 C 0.4423(6) 0.1601(5) 0.94448(19) 0.0458(12) Uani 1 1 d .
H51 H 0.3736 0.1105 0.9512 0.055 Uiso 1 1 calc R
Cl5 Cl 0.3744(2) 0.31484(18) 0.97919(7) 0.0727(5) Uani 1 1 d .
Cl6 Cl 0.61239(16) 0.05078(16) 0.95677(5) 0.0581(4) Uani 1 1 d .
Cl7 Cl 0.45712(19) 0.1991(2) 0.88465(6) 0.0737(5) Uani 1 1 d .

loop_
_atom_site_aniso_label
_atom_site_aniso_U_11
_atom_site_aniso_U_22
_atom_site_aniso_U_33
_atom_site_aniso_U_23
_atom_site_aniso_U_13
_atom_site_aniso_U_12
Hg1 0.03368(10) 0.03364(9) 0.02466(8) 0.00793(6) -0.00641(7) -0.01050(8)
Cl1 0.0437(7) 0.0350(5) 0.0311(5) 0.0134(4) -0.0093(5) -0.0110(5)
Cl2 0.0340(6) 0.0327(5) 0.0352(5) 0.0091(4) -0.0041(5) -0.0107(5)
Hg2 0.03856(11) 0.04864(11) 0.02457(8) 0.01030(7) -0.00442(8) -0.01302(9)
Cl3 0.0522(8) 0.0659(8) 0.0401(6) 0.0262(6) -0.0112(6) -0.0277(7)
Cl4 0.0431(7) 0.0366(5) 0.0263(5) 0.0035(4) -0.0025(5) -0.0107(5)
S1 0.0253(6) 0.0297(5) 0.0390(6) -0.0016(5) 0.0001(5) -0.0034(5)
C1 0.023(2) 0.035(2) 0.0273(19) 0.0018(17) -0.0017(18) -0.0097(19)
C2 0.019(2) 0.034(2) 0.0216(17) 0.0031(16) -0.0018(16) -0.0112(17)
C3 0.026(2) 0.035(2) 0.031(2) 0.0084(17) -0.0070(18) -0.0157(19)
C4 0.038(3) 0.054(3) 0.032(2) 0.018(2) -0.012(2) -0.024(2)
C5 0.042(3) 0.064(3) 0.0195(19) 0.006(2) -0.002(2) -0.026(3)
C6 0.034(3) 0.052(3) 0.0217(19) -0.0048(19) 0.0037(19) -0.016(2)
O1 0.0222(15) 0.0333(14) 0.0195(12) 0.0034(11) -0.0024(11) -0.0095(12)
C7 0.030(2) 0.048(2) 0.0256(19) 0.0085(18) -0.0092(18) -0.020(2)
C8 0.025(2) 0.039(2) 0.0237(18) 0.0064(17) -0.0068(17) -0.0146(19)
C9 0.027(2) 0.033(2) 0.027(2) 0.0080(17) -0.0028(18) -0.0050(19)
N1 0.032(2) 0.0347(18) 0.0240(16) 0.0068(15) 0.0005(16) -0.0068(17)
C10 0.035(3) 0.031(2) 0.028(2) 0.0082(17) -0.006(2) -0.007(2)
C11 0.040(3) 0.031(2) 0.036(2) 0.0028(19) -0.010(2) -0.006(2)
C12 0.029(2) 0.037(2) 0.028(2) -0.0028(18) -0.0007(19) -0.006(2)
S2 0.0388(6) 0.0332(5) 0.0469(6) 0.0060(5) -0.0118(5) -0.0202(5)
C13 0.044(3) 0.0215(17) 0.029(2) 0.0026(16) -0.0111(19) -0.0127(19)
C14 0.039(2) 0.0189(16) 0.0217(17) 0.0015(14) -0.0045(18) -0.0098(18)
C15 0.038(3) 0.0171(17) 0.031(2) -0.0014(16) -0.0004(19) -0.0040(18)
C16 0.059(3) 0.0233(19) 0.025(2) -0.0010(17) 0.008(2) -0.007(2)
C17 0.073(4) 0.030(2) 0.028(2) 0.0005(18) -0.019(3) -0.013(2)
C18 0.057(3) 0.029(2) 0.034(2) 0.0032(18) -0.020(2) -0.014(2)
O2 0.0325(16) 0.0217(12) 0.0218(13) 0.0010(10) -0.0061(12) -0.0080(12)
C19 0.052(3) 0.0239(19) 0.027(2) 0.0033(16) -0.013(2) -0.007(2)
C20 0.042(3) 0.0218(18) 0.0271(19) 0.0047(16) -0.0087(19) -0.0077(19)
C21 0.034(2) 0.033(2) 0.0250(19) 0.0052(17) -0.0043(18) -0.0091(19)
N2 0.035(2) 0.042(2) 0.0244(17) 0.0095(15) -0.0062(16) -0.0127(18)
C22 0.046(3) 0.053(3) 0.030(2) 0.015(2) -0.006(2) -0.019(3)
C23 0.036(3) 0.054(3) 0.046(3) 0.012(2) -0.001(2) -0.019(3)
C24 0.041(3) 0.036(2) 0.043(3) 0.011(2) -0.014(2) -0.019(2)
S3 0.0298(6) 0.0262(5) 0.0563(8) 0.0011(5) 0.0013(6) -0.0009(5)
C25 0.021(2) 0.029(2) 0.040(2) 0.0093(18) -0.0035(19) -0.0066(18)
C26 0.018(2) 0.0267(18) 0.0284(19) 0.0054(16) -0.0024(17) -0.0066(17)
C27 0.024(2) 0.034(2) 0.0274(19) 0.0075(17) -0.0038(17) -0.0123(18)
C28 0.036(3) 0.052(3) 0.027(2) 0.0045(19) -0.0080(19) -0.023(2)
C29 0.035(3) 0.066(3) 0.036(2) 0.023(2) -0.017(2) -0.022(2)
C30 0.026(2) 0.043(2) 0.053(3) 0.023(2) -0.014(2) -0.013(2)
O3 0.0314(16) 0.0303(14) 0.0218(13) 0.0013(11) -0.0033(12) -0.0080(13)
C31 0.034(3) 0.051(3) 0.026(2) 0.006(2) -0.003(2) -0.011(2)
C32 0.039(3) 0.038(2) 0.0229(19) 0.0025(17) -0.0069(19) -0.013(2)
C33 0.043(3) 0.029(2) 0.030(2) 0.0068(17) -0.013(2) -0.015(2)
N3 0.040(2) 0.0298(17) 0.0269(17) 0.0061(14) -0.0080(16) -0.0122(17)
C34 0.064(3) 0.041(2) 0.030(2) 0.0112(19) -0.013(2) -0.025(3)
C35 0.074(4) 0.051(3) 0.041(3) 0.010(2) -0.012(3) -0.041(3)
C36 0.057(3) 0.053(3) 0.043(3) 0.004(2) -0.016(2) -0.032(3)
S4 0.0286(6) 0.0284(5) 0.0392(6) 0.0027(4) -0.0033(5) -0.0134(5)
C37 0.030(2) 0.0209(17) 0.0279(19) 0.0020(15) -0.0023(18) -0.0084(17)
C38 0.030(2) 0.0193(16) 0.0233(18) 0.0013(14) -0.0023(17) -0.0065(17)
C39 0.028(2) 0.0216(17) 0.031(2) 0.0006(16) -0.0016(18) -0.0064(17)
C40 0.040(3) 0.0257(19) 0.040(2) 0.0062(18) -0.015(2) -0.0069(19)
C41 0.049(3) 0.032(2) 0.038(2) 0.016(2) -0.008(2) -0.013(2)
C42 0.041(3) 0.030(2) 0.035(2) 0.0091(18) -0.001(2) -0.013(2)
O4 0.0301(16) 0.0214(12) 0.0202(12) 0.0018(10) -0.0030(12) -0.0075(12)
C43 0.044(3) 0.0279(19) 0.0216(18) -0.0032(16) 0.0013(19) -0.013(2)
C44 0.026(2) 0.0288(19) 0.0247(18) 0.0031(16) -0.0060(17) -0.0096(18)
C45 0.030(2) 0.0295(19) 0.0239(18) 0.0032(16) -0.0032(18) -0.0080(18)
N4 0.033(2) 0.0333(18) 0.0256(17) 0.0025(15) -0.0043(16) -0.0042(17)
C46 0.041(3) 0.038(2) 0.035(2) 0.012(2) -0.008(2) -0.005(2)
C47 0.048(3) 0.030(2) 0.038(2) 0.0050(19) -0.005(2) -0.006(2)
C48 0.035(3) 0.029(2) 0.027(2) -0.0031(17) -0.0009(19) -0.0072(19)
C49 0.193(12) 0.44(3) 0.318(17) -0.19(2) 0.052(11) -0.17(2)
O5 0.193(12) 0.44(3) 0.318(17) -0.19(2) 0.052(11) -0.17(2)
O6 0.097(11) 0.165(15) 0.28(2) 0.169(15) 0.081(17) 0.013(12)
C51 0.045(3) 0.050(3) 0.052(3) 0.011(2) -0.017(3) -0.025(3)
Cl5 0.0709(11) 0.0630(9) 0.0768(11) -0.0159(8) 0.0083(9) -0.0234(9)
Cl6 0.0517(8) 0.0626(8) 0.0554(8) 0.0172(7) -0.0191(7) -0.0130(7)
Cl7 0.0691(11) 0.0901(12) 0.0484(8) 0.0161(8) -0.0241(8) -0.0100(9)

loop_
_atom_type_symbol
_atom_type_description
_atom_type_scat_dispersion_real
_atom_type_scat_dispersion_imag
_atom_type_scat_source
C C 0.0033 0.0016 'International Tables Vol C Tables 4.2.6.8 and 6.1.1.4'
Cl Cl 0.1484 0.1585 'International Tables Vol C Tables 4.2.6.8 and 6.1.1.4'
Hg Hg -2.3894 9.2266 'International Tables Vol C Tables 4.2.6.8 and 6.1.1.4'
N N 0.0061 0.0033 'International Tables Vol C Tables 4.2.6.8 and 6.1.1.4'
O O 0.0106 0.0060 'International Tables Vol C Tables 4.2.6.8 and 6.1.1.4'
S S 0.1246 0.1234 'International Tables Vol C Tables 4.2.6.8 and 6.1.1.4'
H H 0.0000 0.0000 'International Tables Vol C Tables 4.2.6.8 and 6.1.1.4'

loop_
_geom_angle_atom_site_label_1
_geom_angle_atom_site_label_2
_geom_angle_atom_site_label_3
_geom_angle
_geom_angle_site_symmetry_1
_geom_angle_site_symmetry_3
Cl1 Hg1 Cl2 145.18(4) . .
Cl1 Hg1 N3 103.67(8) . .
Cl2 Hg1 N3 106.03(8) . .
Cl1 Hg1 N1 103.17(8) . .
Cl2 Hg1 N1 96.57(9) . .
N3 Hg1 N1 86.18(13) . .
N4 Hg2 Cl3 127.70(10) 2_576 .
N4 Hg2 Cl4 97.96(9) 2_576 .
Cl3 Hg2 Cl4 130.13(5) . .
N4 Hg2 N2 93.42(13) 2_576 .
Cl3 Hg2 N2 99.86(9) . .
Cl4 Hg2 N2 95.67(9) . .
C39 S1 C1 106.42(19) . .
C6 C1 C2 120.7(4) . .
C6 C1 S1 117.5(4) . .
C2 C1 S1 121.6(3) . .
O1 C2 C1 119.1(3) . .
O1 C2 C3 121.5(4) . .
C1 C2 C3 119.4(4) . .
C2 C3 C4 119.1(4) . .
C2 C3 S2 122.6(3) . .
C4 C3 S2 117.8(3) . .
C5 C4 C3 120.6(4) . .
C5 C4 H4 119.7 . .
C3 C4 H4 119.7 . .
C4 C5 C6 120.8(4) . .
C4 C5 H5 119.6 . .
C6 C5 H5 119.6 . .
C5 C6 C1 119.4(4) . .
C5 C6 H6 120.3 . .
C1 C6 H6 120.3 . .
C2 O1 C7 112.7(3) . .
O1 C7 C8 109.0(3) . .
O1 C7 H7A 109.9 . .
C8 C7 H7A 109.9 . .
O1 C7 H7B 109.9 . .
C8 C7 H7B 109.9 . .
H7A C7 H7B 108.3 . .
C9 C8 C12 117.2(4) . .
C9 C8 C7 121.0(4) . .
C12 C8 C7 121.8(4) . .
N1 C9 C8 123.3(4) . .
N1 C9 H9 118.3 . .
C8 C9 H9 118.3 . .
C10 N1 C9 118.5(4) . .
C10 N1 Hg1 118.6(3) . .
C9 N1 Hg1 121.8(3) . .
N1 C10 C11 121.9(4) . .
N1 C10 H10 119.0 . .
C11 C10 H10 119.0 . .
C12 C11 C10 119.3(4) . .
C12 C11 H11 120.4 . .
C10 C11 H11 120.4 . .
C11 C12 C8 119.8(4) . .
C11 C12 H12 120.1 . .
C8 C12 H12 120.1 . .
C13 S2 C3 105.05(18) . .
C14 C13 C18 119.7(4) . .
C14 C13 S2 122.2(3) . .
C18 C13 S2 117.7(4) . .
O2 C14 C13 119.9(4) . .
O2 C14 C15 120.6(4) . .
C13 C14 C15 119.5(4) . .
C14 C15 C16 119.5(4) . .
C14 C15 S3 122.4(3) . .
C16 C15 S3 117.9(4) . .
C17 C16 C15 120.5(5) . .
C17 C16 H16 119.7 . .
C15 C16 H16 119.7 . .
C16 C17 C18 120.0(4) . .
C16 C17 H17 120.0 . .
C18 C17 H17 120.0 . .
C17 C18 C13 120.6(4) . .
C17 C18 H18 119.7 . .
C13 C18 H18 119.7 . .
C14 O2 C19 109.1(3) . .
O2 C19 C20 109.9(3) . .
O2 C19 H19A 109.7 . .
C20 C19 H19A 109.7 . .
O2 C19 H19B 109.7 . .
C20 C19 H19B 109.7 . .
H19A C19 H19B 108.2 . .
C24 C20 C21 118.4(4) . .
C24 C20 C19 120.7(4) . .
C21 C20 C19 120.9(4) . .
N2 C21 C20 122.4(4) . .
N2 C21 H21 118.8 . .
C20 C21 H21 118.8 . .
C22 N2 C21 118.4(4) . .
C22 N2 Hg2 120.7(3) . .
C21 N2 Hg2 120.6(3) . .
N2 C22 C23 123.0(4) . .
N2 C22 H22 118.5 . .
C23 C22 H22 118.5 . .
C22 C23 C24 118.5(5) . .
C22 C23 H23 120.8 . .
C24 C23 H23 120.8 . .
C20 C24 C23 119.4(4) . .
C20 C24 H24 120.3 . .
C23 C24 H24 120.3 . .
C25 S3 C15 104.6(2) . .
C30 C25 C26 119.1(4) . .
C30 C25 S3 117.3(3) . .
C26 C25 S3 123.3(3) . .
O3 C26 C27 118.9(3) . .
O3 C26 C25 122.0(4) . .
C27 C26 C25 119.0(4) . .
C26 C27 C28 120.5(4) . .
C26 C27 S4 122.5(3) . .
C28 C27 S4 116.3(3) . .
C29 C28 C27 119.9(4) . .
C29 C28 H28 120.0 . .
C27 C28 H28 120.0 . .
C30 C29 C28 120.3(4) . .
C30 C29 H29 119.8 . .
C28 C29 H29 119.8 . .
C29 C30 C25 121.1(4) . .
C29 C30 H30 119.5 . .
C25 C30 H30 119.5 . .
C26 O3 C31 116.0(3) . .
O3 C31 C32 109.2(4) . .
O3 C31 H31A 109.8 . .
C32 C31 H31A 109.8 . .
O3 C31 H31B 109.8 . .
C32 C31 H31B 109.8 . .
H31A C31 H31B 108.3 . .
C36 C32 C33 117.1(4) . .
C36 C32 C31 121.7(4) . .
C33 C32 C31 121.1(4) . .
N3 C33 C32 122.9(4) . .
N3 C33 H33 118.5 . .
C32 C33 H33 118.5 . .
C33 N3 C34 118.3(4) . .
C33 N3 Hg1 124.1(3) . .
C34 N3 Hg1 116.6(3) . .
N3 C34 C35 122.3(4) . .
N3 C34 H34 118.8 . .
C35 C34 H34 118.8 . .
C34 C35 C36 118.8(4) . .
C34 C35 H35 120.6 . .
C36 C35 H35 120.6 . .
C35 C36 C32 120.4(4) . .
C35 C36 H36 119.8 . .
C32 C36 H36 119.8 . .
C27 S4 C37 108.51(18) . .
C42 C37 C38 120.2(4) . .
C42 C37 S4 116.2(3) . .
C38 C37 S4 123.2(3) . .
O4 C38 C37 120.0(3) . .
O4 C38 C39 120.3(4) . .
C37 C38 C39 119.7(3) . .
C40 C39 C38 119.3(4) . .
C40 C39 S1 115.9(3) . .
C38 C39 S1 124.3(3) . .
C41 C40 C39 120.6(4) . .
C41 C40 H40 119.7 . .
C39 C40 H40 119.7 . .
C40 C41 C42 120.3(4) . .
C40 C41 H41 119.8 . .
C42 C41 H41 119.8 . .
C41 C42 C37 119.8(4) . .
C41 C42 H42 120.1 . .
C37 C42 H42 120.1 . .
C38 O4 C43 113.7(3) . .
O4 C43 C44 108.4(3) . .
O4 C43 H43A 110.0 . .
C44 C43 H43A 110.0 . .
O4 C43 H43B 110.0 . .
C44 C43 H43B 110.0 . .
H43A C43 H43B 108.4 . .
C45 C44 C48 118.3(4) . .
C45 C44 C43 119.0(4) . .
C48 C44 C43 122.7(4) . .
N4 C45 C44 123.4(4) . .
N4 C45 H45 118.3 . .
C44 C45 H45 118.3 . .
C46 N4 C45 118.1(4) . .
C46 N4 Hg2 123.7(3) . 2_576
C45 N4 Hg2 117.7(3) . 2_576
N4 C46 C47 122.3(4) . .
N4 C46 H46 118.8 . .
C47 C46 H46 118.8 . .
C46 C47 C48 119.3(4) . .
C46 C47 H47 120.4 . .
C48 C47 H47 120.4 . .
C47 C48 C44 118.6(4) . .
C47 C48 H48 120.7 . .
C44 C48 H48 120.7 . .
Cl6 C51 Cl5 111.0(3) . .
Cl6 C51 Cl7 109.2(3) . .
Cl5 C51 Cl7 109.7(3) . .
Cl6 C51 H51 109.0 . .
Cl5 C51 H51 109.0 . .
Cl7 C51 H51 109.0 . .

loop_
_geom_bond_atom_site_label_1
_geom_bond_atom_site_label_2
_geom_bond_distance
_geom_bond_site_symmetry_2
Hg1 Cl1 2.3658(9) .
Hg1 Cl2 2.3843(10) .
Hg1 N3 2.395(3) .
Hg1 N1 2.434(4) .
Hg2 N4 2.307(4) 2_576
Hg2 Cl3 2.3668(12) .
Hg2 Cl4 2.4502(11) .
Hg2 N2 2.458(4) .
S1 C39 1.769(4) .
S1 C1 1.776(4) .
C1 C6 1.385(6) .
C1 C2 1.397(6) .
C2 O1 1.381(4) .
C2 C3 1.398(5) .
C3 C4 1.399(6) .
C3 S2 1.771(4) .
C4 C5 1.373(7) .
C4 H4 0.9500 .
C5 C6 1.381(7) .
C5 H5 0.9500 .
C6 H6 0.9500 .
O1 C7 1.435(4) .
C7 C8 1.502(5) .
C7 H7A 0.9900 .
C7 H7B 0.9900 .
C8 C9 1.383(6) .
C8 C12 1.385(6) .
C9 N1 1.335(5) .
C9 H9 0.9500 .
N1 C10 1.333(5) .
C10 C11 1.374(7) .
C10 H10 0.9500 .
C11 C12 1.373(6) .
C11 H11 0.9500 .
C12 H12 0.9500 .
S2 C13 1.767(5) .
C13 C14 1.392(6) .
C13 C18 1.397(6) .
C14 O2 1.386(4) .
C14 C15 1.398(6) .
C15 C16 1.402(6) .
C15 S3 1.764(5) .
C16 C17 1.372(8) .
C16 H16 0.9500 .
C17 C18 1.376(8) .
C17 H17 0.9500 .
C18 H18 0.9500 .
O2 C19 1.445(5) .
C19 C20 1.505(6) .
C19 H19A 0.9900 .
C19 H19B 0.9900 .
C20 C24 1.373(7) .
C20 C21 1.395(6) .
C21 N2 1.338(5) .
C21 H21 0.9500 .
N2 C22 1.335(6) .
C22 C23 1.373(7) .
C22 H22 0.9500 .
C23 C24 1.392(7) .
C23 H23 0.9500 .
C24 H24 0.9500 .
S3 C25 1.760(5) .
C25 C30 1.396(6) .
C25 C26 1.417(5) .
C26 O3 1.373(4) .
C26 C27 1.393(6) .
C27 C28 1.399(5) .
C27 S4 1.764(4) .
C28 C29 1.381(7) .
C28 H28 0.9500 .
C29 C30 1.372(7) .
C29 H29 0.9500 .
C30 H30 0.9500 .
O3 C31 1.436(5) .
C31 C32 1.499(6) .
C31 H31A 0.9900 .
C31 H31B 0.9900 .
C32 C36 1.375(6) .
C32 C33 1.392(6) .
C33 N3 1.334(5) .
C33 H33 0.9500 .
N3 C34 1.341(5) .
C34 C35 1.367(7) .
C34 H34 0.9500 .
C35 C36 1.372(7) .
C35 H35 0.9500 .
C36 H36 0.9500 .
S4 C37 1.773(4) .
C37 C42 1.391(5) .
C37 C38 1.391(6) .
C38 O4 1.376(4) .
C38 C39 1.396(6) .
C39 C40 1.392(6) .
C40 C41 1.376(7) .
C40 H40 0.9500 .
C41 C42 1.382(7) .
C41 H41 0.9500 .
C42 H42 0.9500 .
O4 C43 1.435(5) .
C43 C44 1.499(5) .
C43 H43A 0.9900 .
C43 H43B 0.9900 .
C44 C45 1.369(6) .
C44 C48 1.394(6) .
C45 N4 1.342(5) .
C45 H45 0.9500 .
N4 C46 1.336(6) .
N4 Hg2 2.306(4) 2_576
C46 C47 1.380(7) .
C46 H46 0.9500 .
C47 C48 1.382(6) .
C47 H47 0.9500 .
C48 H48 0.9500 .
C49 O5 1.545(18) .
C49 H49A 0.9800 .
C49 H49B 0.9800 .
C49 H49C 0.9800 .
O6 O6 1.08(3) 2_676
C51 Cl6 1.745(5) .
C51 Cl5 1.748(6) .
C51 Cl7 1.757(5) .
C51 H51 1.0000 .
